data_9009588
loop_
_publ_author_name
'Giuseppetti, G.'
'Mazzi, F.'
'Tadini, C.'

_publ_section_title
;
 The crystal structure of sarcolite
 Locality: Vesuvius volcano, Bay of Naples, Italy
;
_journal_name_full 'Tschermaks Mineralogische und Petrographische Mitteilungen'
_journal_page_first 1
_journal_page_last 21
_journal_volume 24
_journal_year 1977
_chemical_formula_sum 'C0.92 Al8 Ca12 Cl0.08 Na3.52 O55.64 P0.5 Si12.5'
_chemical_name_mineral Sarcolite
_space_group_IT_number 87
_symmetry_space_group_name_Hall '-I 4'
_symmetry_space_group_name_H-M 'I 4/m'
_cell_angle_alpha 90
_cell_angle_beta 90
_cell_angle_gamma 90
_cell_length_a 12.343
_cell_length_b 12.343
_cell_length_c 15.463
_cell_formula_units_Z 2
_cell_volume 2355.783
_exptl_crystal_density_diffrn 2.888
_cod_original_formula_sum 'Na3.52 Ca12 Al8 Si12.5 O55.64 P.5 C.92 Cl.08'
_cod_database_code 9009588

loop_
_symmetry_equiv_pos_as_xyz
x,y,z
1/2+x,1/2+y,1/2+z
y,-x,-z
1/2+y,1/2-x,1/2-z
-y,x,z
1/2-y,1/2+x,1/2+z
x,y,-z
1/2+x,1/2+y,1/2-z
-x,-y,z
1/2-x,1/2-y,1/2+z
-y,x,-z
1/2-y,1/2+x,1/2-z
y,-x,z
1/2+y,1/2-x,1/2+z
-x,-y,-z
1/2-x,1/2-y,1/2-z

loop_
_atom_site_aniso_label
_atom_site_aniso_U_11
_atom_site_aniso_U_22
_atom_site_aniso_U_33
_atom_site_aniso_U_12
_atom_site_aniso_U_13
_atom_site_aniso_U_23
Na1 -0.00695 -0.00695 0.04966 0.00000 0.00000 0.00000
Na2 0.01081 0.01081 0.30041 0.00000 0.00000 0.00000
Ca1 0.01466 0.01621 0.00848 0.00000 0.00000 0.00000
Ca2 0.01312 0.01003 0.01332 0.00000 -0.00290 0.00000
Al 0.00463 0.00849 0.02907 0.00077 0.00097 -0.00967
Si1 0.00926 0.00772 0.00485 0.00309 0.00000 0.00000
Si2 0.00772 0.00540 0.00848 0.00000 0.00097 -0.00097
O1 0.09185 0.01158 0.05209 -0.02393 0.00000 0.00000
O2 0.00772 0.04477 0.01575 0.00154 0.00000 0.00000
O3 0.01852 0.01544 0.00969 -0.00386 0.00483 -0.00483
O4 0.02547 0.00695 0.01696 0.00540 0.00097 0.00000
O5 0.01775 0.00926 0.01817 0.00309 -0.00193 -0.00290
O6 0.01003 0.01081 0.01575 0.00000 -0.00097 -0.00097
O7 0.01158 0.01466 0.01817 -0.00386 0.00000 0.00000
O8 0.01003 0.02161 0.07268 0.00540 0.00000 0.00000
Si3 0.00772 0.00772 0.00606 0.00000 0.00000 0.00000
P3 0.00772 0.00772 0.00606 0.00000 0.00000 0.00000

loop_
_atom_site_label
_atom_site_fract_x
_atom_site_fract_y
_atom_site_fract_z
_atom_site_occupancy
_atom_site_U_iso_or_equiv
Na1 0.00000 0.00000 0.28210 1.00000 0.01646
Na2 0.00000 0.50000 0.25000 0.76000 0.10689
Ca1 0.26960 0.40080 0.00000 1.00000 0.01343
Ca2 0.07630 0.20840 0.13490 1.00000 0.01216
Al 0.37550 0.18790 0.14230 1.00000 0.01418
Si1 0.37100 0.01020 0.00000 1.00000 0.00735
Si2 0.24460 0.39010 0.20170 1.00000 0.00709
O1 0.00000 0.50000 0.00000 1.00000 0.05167
O2 0.10400 0.30810 0.00000 1.00000 0.02267
O3 0.33530 0.07150 0.08730 1.00000 0.01444
O4 0.22220 0.48850 0.13410 1.00000 0.01634
O5 0.27820 0.29130 0.13610 1.00000 0.01494
O6 0.16510 0.08000 0.22700 1.00000 0.01216
O7 0.13030 0.35090 0.24440 1.00000 0.01469
O8 0.39460 0.25080 0.00000 0.72000 0.03521
O9 0.03800 0.11800 0.00000 0.12500 0.01900
O10 0.10000 -0.07400 0.00000 0.12500 0.01900
O11 -0.06900 -0.02200 0.08000 0.12500 0.01900
O12 0.09300 0.04500 0.05800 0.25000 0.01900
O13 0.50000 0.55500 0.07100 0.11500 0.01900
O14 0.53900 0.53900 0.07100 0.11500 0.01900
O15 0.46200 0.40500 0.00000 0.23000 0.01900
Si3 0.00000 0.00000 0.00000 0.50000 0.00709
P3 0.00000 0.00000 0.00000 0.50000 0.00709
C 0.51300 0.49500 0.00000 0.23000 0.01900
Cl 0.50000 0.50000 0.00000 0.08000 0.01900

_cod_duplicate_entry 1524419
